data_2211275
loop_
_publ_author_name
'Rashid, Naghmana'
'Hasan, Mashooda'
'Yusof, Nurdiyana M.'
'Yamin, Bohari M.'

_publ_section_title
;
 4,4-Dimethyl-4,5-dihydro-1<i>H</i>-1,5-benzodiazepin-2(3<i>H</i>)-one
;
_journal_coeditor_code AT2171
_journal_issue 12
_journal_name_full 'Acta Crystallographica Section E'
_journal_page_first o5887
_journal_page_last o5888
_journal_paper_doi 10.1107/S1600536806050057
_journal_volume 62
_journal_year 2006
_chemical_formula_iupac 'C11 H14 N2 O'
_chemical_formula_moiety 'C11 H14 N2 O'
_chemical_formula_sum 'C11 H14 N2 O'
_chemical_formula_weight 190.24
_chemical_melting_point 526
_chemical_name_systematic
;
4,4-Dimethyl-4,5-dihydro-1H-1,5-benzodiazepin-2(3H)-one
;
_space_group_IT_number 14
_symmetry_cell_setting monoclinic
_symmetry_space_group_name_Hall '-P 2yn'
_symmetry_space_group_name_H-M 'P 1 21/n 1'
_atom_sites_solution_hydrogens geom
_atom_sites_solution_primary direct
_atom_sites_solution_secondary difmap
_audit_creation_method SHELXL-97
_cell_angle_alpha 90.00
_cell_angle_beta 91.106(6)
_cell_angle_gamma 90.00
_cell_formula_units_Z 4
_cell_length_a 9.355(3)
_cell_length_b 10.335(3)
_cell_length_c 10.781(3)
_cell_measurement_reflns_used 2110
_cell_measurement_temperature 298(2)
_cell_measurement_theta_max 26.0
_cell_measurement_theta_min 2.7
_cell_volume 1042.2(5)
_computing_cell_refinement 'SAINT (Bruker, 2000)'
_computing_data_collection 'SMART (Bruker, 2000)'
_computing_data_reduction SAINT
_computing_molecular_graphics 'SHELXTL (Sheldrick, 1997b)'
_computing_publication_material
;
SHELXTL, PARST (Nardelli, 1995) and PLATON (Spek, 2003)
;
_computing_structure_refinement 'SHELXL97 (Sheldrick, 1997a)'
_computing_structure_solution 'SHELXS97 (Sheldrick, 1997a)'
_diffrn_ambient_temperature 298(2)
_diffrn_detector_area_resol_mean 83.66
_diffrn_measured_fraction_theta_full 1.00
_diffrn_measured_fraction_theta_max 1.00
_diffrn_measurement_device_type
;
Bruker SMART APEX CCD area-detector
;
_diffrn_measurement_method \w
_diffrn_radiation_monochromator graphite
_diffrn_radiation_source 'fine-focus sealed tube'
_diffrn_radiation_type MoK\a
_diffrn_radiation_wavelength 0.71073
_diffrn_reflns_av_R_equivalents 0.0219
_diffrn_reflns_av_sigmaI/netI 0.0245
_diffrn_reflns_limit_h_max 11
_diffrn_reflns_limit_h_min -9
_diffrn_reflns_limit_k_max 12
_diffrn_reflns_limit_k_min -12
_diffrn_reflns_limit_l_max 13
_diffrn_reflns_limit_l_min -11
_diffrn_reflns_number 5658
_diffrn_reflns_theta_full 26.0
_diffrn_reflns_theta_max 26.0
_diffrn_reflns_theta_min 2.7
_diffrn_standards_decay_% 0
_diffrn_standards_number 0
_exptl_absorpt_coefficient_mu 0.079
_exptl_absorpt_correction_T_max 0.982
_exptl_absorpt_correction_T_min 0.961
_exptl_absorpt_correction_type multi-scan
_exptl_absorpt_process_details '(SADABS; Bruker, 2000)'
_exptl_crystal_colour colourless
_exptl_crystal_density_diffrn 1.213
_exptl_crystal_density_method 'not measured'
_exptl_crystal_description block
_exptl_crystal_F_000 408
_exptl_crystal_size_max 0.50
_exptl_crystal_size_mid 0.48
_exptl_crystal_size_min 0.22
_refine_diff_density_max 0.16
_refine_diff_density_min -0.12
_refine_ls_extinction_coef 0.050(4)
_refine_ls_extinction_expression Fc^*^=kFc[1+0.001xFc^2^\l^3^/sin(2\q)]^-1/4^
_refine_ls_extinction_method SHELXL97
_refine_ls_goodness_of_fit_ref 1.04
_refine_ls_hydrogen_treatment mixed
_refine_ls_matrix_type full
_refine_ls_number_parameters 138
_refine_ls_number_reflns 2048
_refine_ls_number_restraints 2
_refine_ls_restrained_S_all 1.04
_refine_ls_R_factor_all 0.050
_refine_ls_R_factor_gt 0.038
_refine_ls_shift/su_max 0.000
_refine_ls_shift/su_mean 0.000
_refine_ls_structure_factor_coef Fsqd
_refine_ls_weighting_details 'calc w=1/[\s^2^(Fo^2^)+(0.0418P)^2^+0.1994P] where P=(Fo^2^+2Fc^2^)/3'
_refine_ls_weighting_scheme calc
_refine_ls_wR_factor_gt 0.093
_refine_ls_wR_factor_ref 0.100
_reflns_number_gt 1656
_reflns_number_total 2048
_reflns_threshold_expression I>2\s(I)
_cod_data_source_file at2171.cif
_cod_data_source_block I
_cod_original_cell_volume 1042.1(5)
_cod_original_sg_symbol_H-M 'P 21/n'
_cod_database_code 2211275
_cod_database_fobs_code 2211275

loop_
_symmetry_equiv_pos_as_xyz
'x, y, z'
'-x+1/2, y+1/2, -z+1/2'
'-x, -y, -z'
'x-1/2, -y-1/2, z-1/2'

loop_
_atom_site_type_symbol
_atom_site_label
_atom_site_fract_x
_atom_site_fract_y
_atom_site_fract_z
_atom_site_U_iso_or_equiv
_atom_site_adp_type
_atom_site_calc_flag
_atom_site_refinement_flags
_atom_site_occupancy
O O1 0.13464(10) 0.41561(9) 0.08773(9) 0.0490(3) Uani d . 1
N N1 0.17972(12) 0.69295(11) 0.32869(12) 0.0468(3) Uani d D 1
H H1A 0.2260(16) 0.7529(13) 0.3681(13) 0.064(5) Uiso d D 1
N N2 -0.00964(12) 0.57206(11) 0.15845(11) 0.0421(3) Uani d D 1
H H2A -0.0476(15) 0.5763(13) 0.0844(9) 0.049(4) Uiso d D 1
C C1 0.03229(14) 0.71425(12) 0.33665(12) 0.0403(3) Uani d . 1
C C2 -0.02503(18) 0.80318(14) 0.42020(15) 0.0560(4) Uani d . 1
H H2 0.0347 0.8405 0.4802 0.067 Uiso calc R 1
C C3 -0.16740(19) 0.83673(16) 0.41579(16) 0.0644(5) Uani d . 1
H H3 -0.2023 0.8978 0.4708 0.077 Uiso calc R 1
C C4 -0.25803(18) 0.77974(16) 0.32985(17) 0.0629(5) Uani d . 1
H H4 -0.3543 0.8021 0.3268 0.076 Uiso calc R 1
C C5 -0.20553(16) 0.68931(14) 0.24814(15) 0.0529(4) Uani d . 1
H H5 -0.2673 0.6497 0.1912 0.063 Uiso calc R 1
C C6 -0.06190(14) 0.65707(12) 0.25022(12) 0.0392(3) Uani d . 1
C C7 0.09077(13) 0.48135(12) 0.17619(12) 0.0376(3) Uani d . 1
C C8 0.14251(14) 0.45968(12) 0.30732(12) 0.0409(3) Uani d . 1
H H8A 0.1913 0.3769 0.3120 0.049 Uiso calc R 1
H H8B 0.0605 0.4553 0.3609 0.049 Uiso calc R 1
C C9 0.24402(14) 0.56539(13) 0.35558(12) 0.0421(3) Uani d . 1
C C10 0.38601(16) 0.55964(17) 0.28855(17) 0.0641(5) Uani d . 1
H H10A 0.3688 0.5670 0.2008 0.096 Uiso calc R 1
H H10B 0.4324 0.4787 0.3064 0.096 Uiso calc R 1
H H10C 0.4461 0.6295 0.3163 0.096 Uiso calc R 1
C C11 0.2690(2) 0.54688(18) 0.49533(15) 0.0679(5) Uani d . 1
H H11A 0.3360 0.6104 0.5254 0.102 Uiso calc R 1
H H11B 0.3064 0.4618 0.5108 0.102 Uiso calc R 1
H H11C 0.1801 0.5569 0.5373 0.102 Uiso calc R 1

loop_
_atom_site_aniso_label
_atom_site_aniso_U_11
_atom_site_aniso_U_22
_atom_site_aniso_U_33
_atom_site_aniso_U_12
_atom_site_aniso_U_13
_atom_site_aniso_U_23
O1 0.0537(6) 0.0477(6) 0.0452(6) 0.0140(4) -0.0106(4) -0.0079(5)
N1 0.0437(7) 0.0405(6) 0.0558(8) -0.0089(5) -0.0073(5) -0.0018(6)
N2 0.0453(7) 0.0428(6) 0.0378(7) 0.0074(5) -0.0109(5) -0.0038(5)
C1 0.0448(8) 0.0347(7) 0.0413(8) -0.0015(6) -0.0022(6) 0.0028(6)
C2 0.0693(10) 0.0490(8) 0.0494(9) 0.0017(8) -0.0041(7) -0.0096(7)
C3 0.0764(12) 0.0558(9) 0.0614(11) 0.0174(8) 0.0103(8) -0.0094(8)
C4 0.0531(9) 0.0603(10) 0.0755(12) 0.0177(8) 0.0037(8) -0.0021(9)
C5 0.0464(8) 0.0494(8) 0.0624(10) 0.0083(6) -0.0095(7) -0.0026(7)
C6 0.0431(7) 0.0342(6) 0.0403(7) 0.0034(5) -0.0027(5) 0.0015(6)
C7 0.0359(7) 0.0333(6) 0.0434(8) -0.0012(5) -0.0059(5) -0.0006(6)
C8 0.0434(8) 0.0377(7) 0.0414(8) 0.0008(6) -0.0040(6) 0.0053(6)
C9 0.0393(7) 0.0476(8) 0.0392(8) -0.0008(6) -0.0062(6) 0.0002(6)
C10 0.0419(9) 0.0790(12) 0.0713(11) -0.0038(8) 0.0000(7) -0.0099(9)
C11 0.0791(12) 0.0791(12) 0.0449(9) 0.0012(9) -0.0166(8) -0.0004(8)

loop_
_atom_type_symbol
_atom_type_description
_atom_type_scat_dispersion_real
_atom_type_scat_dispersion_imag
_atom_type_scat_source
C C 0.0033 0.0016 'International Tables Vol C Tables 4.2.6.8 and 6.1.1.4'
H H 0.0000 0.0000 'International Tables Vol C Tables 4.2.6.8 and 6.1.1.4'
N N 0.0061 0.0033 'International Tables Vol C Tables 4.2.6.8 and 6.1.1.4'
O O 0.0106 0.0060 'International Tables Vol C Tables 4.2.6.8 and 6.1.1.4'

loop_
_geom_angle_atom_site_label_1
_geom_angle_atom_site_label_2
_geom_angle_atom_site_label_3
_geom_angle
C1 N1 C9 121.77(11)
C1 N1 H1A 110.0(11)
C9 N1 H1A 110.2(11)
C7 N2 C6 125.81(11)
C7 N2 H2A 116.1(10)
C6 N2 H2A 118.0(10)
C6 C1 C2 117.44(13)
C6 C1 N1 120.02(12)
C2 C1 N1 122.14(12)
C3 C2 C1 121.69(14)
C3 C2 H2 119.2
C1 C2 H2 119.2
C4 C3 C2 119.91(15)
C4 C3 H3 120.0
C2 C3 H3 120.0
C3 C4 C5 119.80(15)
C3 C4 H4 120.1
C5 C4 H4 120.1
C4 C5 C6 120.64(14)
C4 C5 H5 119.7
C6 C5 H5 119.7
C5 C6 C1 120.48(12)
C5 C6 N2 119.06(12)
C1 C6 N2 120.32(12)
O1 C7 N2 120.85(12)
O1 C7 C8 122.26(11)
N2 C7 C8 116.84(11)
C7 C8 C9 113.56(11)
C7 C8 H8A 108.9
C9 C8 H8A 108.9
C7 C8 H8B 108.9
C9 C8 H8B 108.9
H8A C8 H8B 107.7
N1 C9 C10 107.29(12)
N1 C9 C8 108.83(10)
C10 C9 C8 110.55(12)
N1 C9 C11 111.02(12)
C10 C9 C11 110.09(13)
C8 C9 C11 109.06(12)
C9 C10 H10A 109.5
C9 C10 H10B 109.5
H10A C10 H10B 109.5
C9 C10 H10C 109.5
H10A C10 H10C 109.5
H10B C10 H10C 109.5
C9 C11 H11A 109.5
C9 C11 H11B 109.5
H11A C11 H11B 109.5
C9 C11 H11C 109.5
H11A C11 H11C 109.5
H11B C11 H11C 109.5

loop_
_geom_bond_atom_site_label_1
_geom_bond_atom_site_label_2
_geom_bond_distance
O1 C7 1.2468(16)
N1 C1 1.4009(18)
N1 C9 1.4754(18)
N1 H1A 0.863(9)
N2 C7 1.3383(16)
N2 C6 1.4172(17)
N2 H2A 0.868(9)
C1 C6 1.4007(18)
C1 C2 1.401(2)
C2 C3 1.376(2)
C2 H2 0.9300
C3 C4 1.376(2)
C3 H3 0.9300
C4 C5 1.381(2)
C4 H4 0.9300
C5 C6 1.3841(19)
C5 H5 0.9300
C7 C8 1.5022(18)
C8 C9 1.5320(18)
C8 H8A 0.9700
C8 H8B 0.9700
C9 C10 1.525(2)
C9 C11 1.532(2)
C10 H10A 0.9600
C10 H10B 0.9600
C10 H10C 0.9600
C11 H11A 0.9600
C11 H11B 0.9600
C11 H11C 0.9600

loop_
_geom_hbond_atom_site_label_D
_geom_hbond_atom_site_label_H
_geom_hbond_atom_site_label_A
_geom_hbond_site_symmetry_A
_geom_hbond_distance_DH
_geom_hbond_distance_HA
_geom_hbond_distance_DA
_geom_hbond_angle_DHA
_geom_hbond_publ_flag
N1 H1A O1 2_555 0.863(14) 2.175(14) 3.0105(18) 162.9(13) yes
N2 H2A O1 3_565 0.869(11) 2.014(11) 2.8824(18) 179.4(13) yes

loop_
_cod_related_entry_id
_cod_related_entry_database
_cod_related_entry_code
1 ChemSpider 14157497
